data_7116680
loop_
_publ_author_name
'Ivry, Elisa'
'Ben-Asuly, Amos'
'Goldberg, Israel'
'Lemcoff, N. Gabriel'

_publ_section_title
;
 Amino acids as chiral anionic ligands for ruthenium based asymmetric
 olefin metathesis
;
_journal_coden_ASTM CHCOFS
_journal_issue 18
_journal_name_full
;
 Chemical Communications (Cambridge, United Kingdom)
;
_journal_page_first 3870
_journal_page_last 3873
_journal_paper_doi 10.1039/c5cc00052a
_journal_volume 51
_journal_year 2015
_chemical_formula_moiety 'C45 H62 N4 O9 Ru'
_chemical_formula_sum 'C45 H62 N4 O9 Ru'
_chemical_formula_weight 904.05
_chemical_name_systematic Ru-G
_space_group_IT_number 2
_symmetry_cell_setting triclinic
_symmetry_space_group_name_Hall '-P 1'
_symmetry_space_group_name_H-M 'P -1'
_atom_sites_solution_hydrogens geom
_atom_sites_solution_primary direct
_atom_sites_solution_secondary difmap
_audit_creation_method SHELXL-97
_audit_update_record
;
2014-12-01 deposited with the CCDC.
2015-01-29 downloaded from the CCDC.
;
_cell_angle_alpha 90.430(5)
_cell_angle_beta 113.250(5)
_cell_angle_gamma 99.817(5)
_cell_formula_units_Z 4
_cell_length_a 16.0973(18)
_cell_length_b 18.0969(19)
_cell_length_c 20.125(2)
_cell_measurement_reflns_used 10863
_cell_measurement_temperature 110(2)
_cell_measurement_theta_max 25/34
_cell_measurement_theta_min 1.91
_cell_volume 5289.5(10)
_computing_cell_refinement 'Saint, Bruker-AXS'
_computing_data_collection 'Apex2, Bruker-AXS'
_computing_data_reduction 'Saint, Bruker-AXS'
_computing_structure_refinement 'SHELXL-97 (Sheldrick, 2008)'
_computing_structure_solution 'SHELXS-97 (Sheldrick, 2008)'
_diffrn_ambient_temperature 110(2)
_diffrn_detector_area_resol_mean 1.75
_diffrn_measured_fraction_theta_full 0.948
_diffrn_measured_fraction_theta_max 0.948
_diffrn_measurement_device_type 'ApexDuo, Bruker-AXS'
_diffrn_measurement_method '0,5 deg. \f and \w scans'
_diffrn_radiation_monochromator graphite
_diffrn_radiation_source 'fine-focus sealed tube'
_diffrn_radiation_type MoK\a
_diffrn_radiation_wavelength 0.71073
_diffrn_reflns_av_R_equivalents 0.0883
_diffrn_reflns_av_sigmaI/netI 0.1352
_diffrn_reflns_limit_h_max 19
_diffrn_reflns_limit_h_min -19
_diffrn_reflns_limit_k_max 21
_diffrn_reflns_limit_k_min -19
_diffrn_reflns_limit_l_max 22
_diffrn_reflns_limit_l_min -23
_diffrn_reflns_number 48213
_diffrn_reflns_theta_full 25.34
_diffrn_reflns_theta_max 25.34
_diffrn_reflns_theta_min 1.91
_diffrn_standards_number 0
_exptl_absorpt_coefficient_mu 0.345
_exptl_absorpt_correction_T_max 0.9663
_exptl_absorpt_correction_T_min 0.9095
_exptl_absorpt_correction_type multi-scan
_exptl_absorpt_process_details 'Apex2, Bruker-AXS'
_exptl_crystal_colour yellow
_exptl_crystal_density_diffrn 1.135
_exptl_crystal_density_method 'not measured'
_exptl_crystal_description prism
_exptl_crystal_F_000 1904
_exptl_crystal_recrystallization_method 'Re-crystallisation from solvent: '
_exptl_crystal_size_max 0.28
_exptl_crystal_size_mid 0.18
_exptl_crystal_size_min 0.10
_platon_squeeze_details
;
;
_refine_diff_density_max 2.226
_refine_diff_density_min -1.215
_refine_diff_density_rms 0.130
_refine_ls_extinction_method none
_refine_ls_goodness_of_fit_ref 1.077
_refine_ls_hydrogen_treatment constr
_refine_ls_matrix_type full
_refine_ls_number_parameters 1091
_refine_ls_number_reflns 18360
_refine_ls_number_restraints 0
_refine_ls_restrained_S_all 1.077
_refine_ls_R_factor_all 0.1283
_refine_ls_R_factor_gt 0.0851
_refine_ls_shift/su_max 0.044
_refine_ls_shift/su_mean 0.009
_refine_ls_structure_factor_coef Fsqd
_refine_ls_weighting_details 'calc w=1/[\s^2^(Fo^2^)+(0.1000P)^2^+0.0000P] where P=(Fo^2^+2Fc^2^)/3'
_refine_ls_weighting_scheme calc
_refine_ls_wR_factor_gt 0.2068
_refine_ls_wR_factor_ref 0.2245
_reflns_number_gt 10863
_reflns_number_total 18360
_reflns_threshold_expression >2sigma(I)
_cod_duplicate_entry 7116591
_cod_data_source_file c5cc00052a2.cif
_cod_data_source_block lem31sq
_cod_database_code 7116680

loop_
_symmetry_equiv_pos_as_xyz
'x, y, z'
'-x, -y, -z'

loop_
_atom_site_label
_atom_site_type_symbol
_atom_site_fract_x
_atom_site_fract_y
_atom_site_fract_z
_atom_site_U_iso_or_equiv
_atom_site_adp_type
_atom_site_occupancy
_atom_site_symmetry_multiplicity
_atom_site_calc_flag
_atom_site_refinement_flags
Ru1 Ru 0.90077(3) 0.24407(3) 0.60895(3) 0.02842(17) Uani 1 1 d .
Ru2 Ru 1.10081(3) 0.25749(3) 1.16773(3) 0.02391(16) Uani 1 1 d .
O1 O 0.9164(4) 0.2535(3) 0.5051(3) 0.0462(13) Uani 1 1 d .
O2 O 0.7758(4) 0.2326(3) 0.4967(3) 0.0499(14) Uani 1 1 d .
O3 O 0.7025(4) 0.3640(3) 0.3294(4) 0.091(3) Uani 1 1 d .
O4 O 0.5764(3) 0.2819(3) 0.3197(3) 0.0493(14) Uani 1 1 d .
O5 O 0.8361(3) 0.2524(3) 0.6737(3) 0.0447(13) Uani 1 1 d .
O6 O 0.9516(4) 0.3284(3) 0.7631(3) 0.0639(16) Uani 1 1 d .
O7 O 0.5666(4) 0.3022(3) 0.6694(3) 0.0695(18) Uani 1 1 d .
O8 O 0.6805(3) 0.4012(3) 0.7265(3) 0.0548(15) Uani 1 1 d .
O9 O 0.9297(3) 0.3723(2) 0.6137(2) 0.0253(10) Uani 1 1 d .
O10 O 1.2350(3) 0.2677(2) 1.1449(2) 0.0322(11) Uani 1 1 d .
O11 O 1.0948(3) 0.2472(2) 1.0606(2) 0.0295(10) Uani 1 1 d .
O12 O 1.1573(3) 0.2490(2) 1.2754(2) 0.0241(10) Uani 1 1 d .
O13 O 1.0322(3) 0.1803(3) 1.2856(2) 0.0432(13) Uani 1 1 d .
O14 O 1.4152(3) 0.2013(2) 1.4486(2) 0.0373(12) Uani 1 1 d .
O15 O 1.2988(3) 0.1005(3) 1.4243(3) 0.0575(16) Uani 1 1 d .
O16 O 1.0702(3) 0.1287(2) 1.1554(2) 0.0256(10) Uani 1 1 d .
O17 O 1.4381(4) 0.1956(4) 1.0904(4) 0.099(3) Uani 1 1 d .
O18 O 1.3086(5) 0.1348(4) 1.0064(7) 0.181(6) Uani 1 1 d .
N1 N 1.3135(4) 0.2454(4) 1.0528(3) 0.0488(17) Uani 1 1 d .
H1A H 1.3381 0.2826 1.0313 0.059 Uiso 1 1 d R
N2 N 1.2714(3) 0.2184(3) 1.4095(3) 0.0321(13) Uani 1 1 d .
H2A H 1.2809 0.2425 1.3723 0.039 Uiso 1 1 d R
N3 N 0.7102(4) 0.2448(4) 0.3561(3) 0.0526(18) Uani 1 1 d .
H3A H 0.6920 0.2126 0.3153 0.063 Uiso 1 1 d R
N4 N 1.0836(3) 0.4026(3) 1.2281(3) 0.0282(13) Uani 1 1 d .
N5 N 0.7079(4) 0.2822(4) 0.7279(4) 0.061(2) Uani 1 1 d .
H5A H 0.6993 0.2571 0.6851 0.074 Uiso 1 1 d R
N6 N 0.9187(4) 0.0990(3) 0.6792(3) 0.0322(13) Uani 1 1 d .
N7 N 0.9002(3) 0.0850(3) 0.5668(3) 0.0322(13) Uani 1 1 d .
N8 N 1.1028(4) 0.4171(3) 1.1272(3) 0.0357(14) Uani 1 1 d .
C1 C 1.3484(6) 0.1862(6) 1.0482(5) 0.066(3) Uani 1 1 d .
C2 C 1.1639(5) 0.4873(4) 0.6831(4) 0.0377(17) Uani 1 1 d .
H2 H 1.1948 0.5376 0.6863 0.045 Uiso 1 1 calc R
C3 C 1.0490(4) 0.1342(4) 0.5238(3) 0.0328(16) Uani 1 1 d .
H3C H 1.0504 0.1726 0.5590 0.049 Uiso 1 1 calc R
H3D H 1.0880 0.1554 0.4989 0.049 Uiso 1 1 calc R
H3E H 1.0720 0.0911 0.5491 0.049 Uiso 1 1 calc R
C4 C 0.8525(6) 0.1535(4) 0.9328(4) 0.055(2) Uani 1 1 d .
H4A H 0.9086 0.1807 0.9721 0.083 Uiso 1 1 calc R
H4B H 0.8327 0.1049 0.9483 0.083 Uiso 1 1 calc R
H4C H 0.8037 0.1832 0.9212 0.083 Uiso 1 1 calc R
C5 C 1.1543(5) 0.3531(5) 1.5240(4) 0.054(2) Uani 1 1 d .
H5C H 1.1707 0.3035 1.5348 0.080 Uiso 1 1 calc R
H5D H 1.0991 0.3558 1.5329 0.080 Uiso 1 1 calc R
H5E H 1.2053 0.3922 1.5554 0.080 Uiso 1 1 calc R
C6 C 1.1742(7) 0.4115(6) 0.8709(5) 0.086(3) Uani 1 1 d .
H6A H 1.1353 0.3669 0.8389 0.129 Uiso 1 1 calc R
H6B H 1.2391 0.4095 0.8837 0.129 Uiso 1 1 calc R
H6C H 1.1597 0.4569 0.8458 0.129 Uiso 1 1 calc R
C7 C 0.8362(5) 0.2476(4) 0.4730(5) 0.050(2) Uani 1 1 d .
C8 C 0.8075(5) 0.2571(4) 0.3888(3) 0.0396(18) Uani 1 1 d .
H8A H 0.8339 0.3083 0.3813 0.048 Uiso 1 1 calc R
H8B H 0.8305 0.2201 0.3672 0.048 Uiso 1 1 calc R
C9 C 0.6661(5) 0.3050(5) 0.3347(4) 0.045(2) Uani 1 1 d .
C10 C 0.5134(5) 0.3342(5) 0.2952(5) 0.059(2) Uani 1 1 d .
C11 C 0.5130(6) 0.3628(6) 0.2250(5) 0.088(3) Uani 1 1 d .
H11A H 0.5729 0.3943 0.2340 0.132 Uiso 1 1 calc R
H11B H 0.4646 0.3926 0.2051 0.132 Uiso 1 1 calc R
H11C H 0.5013 0.3201 0.1903 0.132 Uiso 1 1 calc R
C12 C 0.4234(5) 0.2859(6) 0.2847(6) 0.096(4) Uani 1 1 d .
H12A H 0.4067 0.2463 0.2457 0.144 Uiso 1 1 calc R
H12B H 0.3757 0.3168 0.2718 0.144 Uiso 1 1 calc R
H12C H 0.4288 0.2629 0.3298 0.144 Uiso 1 1 calc R
C13 C 0.8755(5) 0.2922(4) 0.7317(3) 0.047(2) Uani 1 1 d .
C14 C 0.8046(5) 0.3025(4) 0.7674(4) 0.0407(18) Uani 1 1 d .
H14A H 0.8204 0.2739 0.8111 0.049 Uiso 1 1 calc R
H14B H 0.8179 0.3563 0.7848 0.049 Uiso 1 1 calc R
C15 C 0.6540(5) 0.3351(5) 0.7091(5) 0.052(2) Uani 1 1 d .
C16 C 0.4944(6) 0.3495(7) 0.6440(6) 0.086(3) Uani 1 1 d .
C17 C 0.4894(6) 0.3872(7) 0.7099(6) 0.104(4) Uani 1 1 d .
H17A H 0.4870 0.3496 0.7443 0.155 Uiso 1 1 calc R
H17B H 0.4339 0.4094 0.6945 0.155 Uiso 1 1 calc R
H17C H 0.5440 0.4267 0.7335 0.155 Uiso 1 1 calc R
C18 C 0.5100(7) 0.4007(7) 0.5888(6) 0.101(4) Uani 1 1 d .
H18A H 0.5638 0.4406 0.6137 0.152 Uiso 1 1 calc R
H18B H 0.4556 0.4232 0.5643 0.152 Uiso 1 1 calc R
H18C H 0.5208 0.3713 0.5529 0.152 Uiso 1 1 calc R
C19 C 1.0245(4) 0.2632(4) 0.6606(4) 0.0335(16) Uani 1 1 d .
H19 H 1.0560 0.2236 0.6812 0.040 Uiso 1 1 calc R
C20 C 1.0744(4) 0.3398(3) 0.6699(3) 0.0247(14) Uani 1 1 d .
C21 C 1.0232(4) 0.3970(3) 0.6440(3) 0.0249(14) Uani 1 1 d .
C22 C 0.8711(4) 0.4278(3) 0.5805(3) 0.0256(15) Uani 1 1 d .
H22 H 0.8962 0.4761 0.6122 0.031 Uiso 1 1 calc R
C23 C 0.7763(4) 0.3957(4) 0.5776(4) 0.0341(16) Uani 1 1 d .
H23A H 0.7533 0.3466 0.5495 0.051 Uiso 1 1 calc R
H23B H 0.7343 0.4301 0.5543 0.051 Uiso 1 1 calc R
H23C H 0.7800 0.3898 0.6270 0.051 Uiso 1 1 calc R
C24 C 0.8711(5) 0.4416(4) 0.5075(3) 0.0385(18) Uani 1 1 d .
H24A H 0.9343 0.4490 0.5107 0.058 Uiso 1 1 calc R
H24B H 0.8454 0.4867 0.4908 0.058 Uiso 1 1 calc R
H24C H 0.8335 0.3982 0.4732 0.058 Uiso 1 1 calc R
C25 C 1.0691(4) 0.4707(4) 0.6514(4) 0.0321(16) Uani 1 1 d .
H25 H 1.0351 0.5098 0.6346 0.039 Uiso 1 1 calc R
C26 C 1.2150(4) 0.4316(4) 0.7105(4) 0.0378(17) Uani 1 1 d .
H26 H 1.2802 0.4440 0.7339 0.045 Uiso 1 1 calc R
C27 C 1.1705(4) 0.3586(4) 0.7035(3) 0.0319(16) Uani 1 1 d .
H27 H 1.2052 0.3203 0.7216 0.038 Uiso 1 1 calc R
C28 C 0.9015(4) 0.1348(3) 0.6172(3) 0.0249(15) Uani 1 1 d .
C29 C 0.9250(5) 0.0198(3) 0.6703(4) 0.0342(16) Uani 1 1 d .
H29A H 0.8736 -0.0143 0.6760 0.041 Uiso 1 1 calc R
H29B H 0.9841 0.0092 0.7058 0.041 Uiso 1 1 calc R
C30 C 0.9189(5) 0.0116(3) 0.5951(4) 0.0320(16) Uani 1 1 d .
H30A H 0.9775 0.0019 0.5947 0.038 Uiso 1 1 calc R
H30B H 0.8684 -0.0300 0.5660 0.038 Uiso 1 1 calc R
C31 C 0.8816(5) 0.0892(4) 0.4914(3) 0.0299(16) Uani 1 1 d .
C32 C 0.7897(4) 0.0652(4) 0.4405(4) 0.0342(16) Uani 1 1 d .
C33 C 0.7131(5) 0.0439(4) 0.4672(4) 0.050(2) Uani 1 1 d .
H33A H 0.6560 0.0209 0.4264 0.075 Uiso 1 1 calc R
H33B H 0.7037 0.0891 0.4883 0.075 Uiso 1 1 calc R
H33C H 0.7304 0.0079 0.5042 0.075 Uiso 1 1 calc R
C34 C 0.7747(5) 0.0628(4) 0.3676(4) 0.0448(19) Uani 1 1 d .
H34 H 0.7135 0.0465 0.3326 0.054 Uiso 1 1 calc R
C35 C 0.8434(5) 0.0827(4) 0.3437(4) 0.0436(19) Uani 1 1 d .
C36 C 0.8246(5) 0.0813(6) 0.2646(4) 0.068(3) Uani 1 1 d .
H36A H 0.7781 0.0369 0.2386 0.101 Uiso 1 1 calc R
H36B H 0.8816 0.0793 0.2582 0.101 Uiso 1 1 calc R
H36C H 0.8021 0.1269 0.2451 0.101 Uiso 1 1 calc R
C37 C 0.9322(5) 0.1073(4) 0.3951(4) 0.0369(17) Uani 1 1 d .
H37 H 0.9803 0.1234 0.3794 0.044 Uiso 1 1 calc R
C38 C 0.9529(4) 0.1092(3) 0.4697(4) 0.0314(16) Uani 1 1 d .
C39 C 0.9024(5) 0.1197(4) 0.7410(3) 0.0317(16) Uani 1 1 d .
C40 C 0.9773(5) 0.1444(4) 0.8093(3) 0.0342(17) Uani 1 1 d .
C41 C 0.9580(5) 0.1558(4) 0.8684(4) 0.0397(19) Uani 1 1 d .
H41 H 1.0077 0.1753 0.9130 0.048 Uiso 1 1 calc R
C42 C 0.8717(5) 0.1408(4) 0.8668(3) 0.0388(18) Uani 1 1 d .
C43 C 0.7989(5) 0.1153(4) 0.8005(4) 0.0391(18) Uani 1 1 d .
H43 H 0.7379 0.1052 0.7983 0.047 Uiso 1 1 calc R
C44 C 0.8130(5) 0.1041(3) 0.7367(3) 0.0325(16) Uani 1 1 d .
C45 C 0.7327(5) 0.0787(4) 0.6651(4) 0.0455(19) Uani 1 1 d .
H45A H 0.7255 0.1203 0.6335 0.068 Uiso 1 1 calc R
H45B H 0.6764 0.0635 0.6734 0.068 Uiso 1 1 calc R
H45C H 0.7440 0.0360 0.6418 0.068 Uiso 1 1 calc R
C46 C 1.0738(5) 0.1610(5) 0.8141(4) 0.051(2) Uani 1 1 d .
H46A H 1.0914 0.2149 0.8103 0.076 Uiso 1 1 calc R
H46B H 1.0777 0.1321 0.7744 0.076 Uiso 1 1 calc R
H46C H 1.1155 0.1470 0.8607 0.076 Uiso 1 1 calc R
C47 C 1.1794(5) 0.2535(4) 1.0792(3) 0.0302(16) Uani 1 1 d .
C48 C 1.2155(5) 0.2420(4) 1.0215(4) 0.0426(19) Uani 1 1 d .
H48A H 1.1845 0.1924 0.9941 0.051 Uiso 1 1 calc R
H48B H 1.2007 0.2812 0.9869 0.051 Uiso 1 1 calc R
C49 C 1.1007(4) 0.3662(3) 1.1755(3) 0.0219(14) Uani 1 1 d .
C50 C 1.1011(4) 0.3843(3) 1.3014(3) 0.0249(14) Uani 1 1 d .
C51 C 1.1919(5) 0.3983(4) 1.3531(4) 0.0332(16) Uani 1 1 d .
C52 C 1.2071(5) 0.3891(4) 1.4258(4) 0.0351(17) Uani 1 1 d .
H52 H 1.2683 0.3997 1.4618 0.042 Uiso 1 1 calc R
C53 C 1.1353(6) 0.3649(4) 1.4461(4) 0.0397(19) Uani 1 1 d .
C54 C 1.0460(5) 0.3504(4) 1.3937(4) 0.0346(17) Uani 1 1 d .
H54 H 0.9963 0.3331 1.4073 0.041 Uiso 1 1 calc R
C55 C 1.0284(5) 0.3612(4) 1.3209(3) 0.0331(16) Uani 1 1 d .
C56 C 0.9294(4) 0.3435(4) 1.2665(3) 0.0375(17) Uani 1 1 d .
H56A H 0.9221 0.3738 1.2250 0.056 Uiso 1 1 calc R
H56B H 0.8892 0.3554 1.2894 0.056 Uiso 1 1 calc R
H56C H 0.9127 0.2900 1.2497 0.056 Uiso 1 1 calc R
C57 C 1.2717(4) 0.4203(4) 1.3323(4) 0.0416(18) Uani 1 1 d .
H57A H 1.2715 0.3805 1.2989 0.062 Uiso 1 1 calc R
H57B H 1.3292 0.4276 1.3758 0.062 Uiso 1 1 calc R
H57C H 1.2665 0.4673 1.3084 0.062 Uiso 1 1 calc R
C58 C 1.0808(5) 0.4831(3) 1.2174(4) 0.0367(17) Uani 1 1 d .
H58A H 1.1344 0.5158 1.2555 0.044 Uiso 1 1 calc R
H58B H 1.0235 0.4958 1.2177 0.044 Uiso 1 1 calc R
C59 C 1.0840(5) 0.4908(4) 1.1434(4) 0.0406(18) Uani 1 1 d .
H59A H 1.0246 0.4996 1.1068 0.049 Uiso 1 1 calc R
H59B H 1.1338 0.5324 1.1452 0.049 Uiso 1 1 calc R
C60 C 1.1219(4) 0.4114(3) 1.0641(3) 0.0279(15) Uani 1 1 d .
C61 C 1.2113(5) 0.4359(4) 1.0711(4) 0.0386(18) Uani 1 1 d .
C62 C 1.2276(6) 0.4362(5) 1.0070(4) 0.055(2) Uani 1 1 d .
H62 H 1.2885 0.4521 1.0101 0.065 Uiso 1 1 calc R
C63 C 1.1562(6) 0.4136(5) 0.9395(4) 0.053(2) Uani 1 1 d .
C64 C 1.0682(5) 0.3883(4) 0.9348(4) 0.0434(19) Uani 1 1 d .
H64 H 1.0202 0.3709 0.8887 0.052 Uiso 1 1 calc R
C65 C 1.0475(5) 0.3876(4) 0.9969(4) 0.0384(18) Uani 1 1 d .
C66 C 0.9528(5) 0.3625(4) 0.9910(4) 0.0410(18) Uani 1 1 d .
H66A H 0.9313 0.4048 1.0057 0.062 Uiso 1 1 calc R
H66B H 0.9516 0.3218 1.0227 0.062 Uiso 1 1 calc R
H66C H 0.9125 0.3442 0.9407 0.062 Uiso 1 1 calc R
C67 C 1.2885(5) 0.4599(4) 1.1418(4) 0.053(2) Uani 1 1 d .
H67A H 1.2774 0.5033 1.1644 0.079 Uiso 1 1 calc R
H67B H 1.3458 0.4740 1.1348 0.079 Uiso 1 1 calc R
H67C H 1.2935 0.4184 1.1734 0.079 Uiso 1 1 calc R
C68 C 1.1150(4) 0.2087(3) 1.3086(3) 0.0239(14) Uani 1 1 d .
C69 C 1.1741(4) 0.1967(4) 1.3866(3) 0.0307(16) Uani 1 1 d .
H69A H 1.1554 0.2250 1.4190 0.037 Uiso 1 1 calc R
H69B H 1.1601 0.1427 1.3937 0.037 Uiso 1 1 calc R
C70 C 1.3259(4) 0.1662(4) 1.4272(4) 0.0348(17) Uani 1 1 d .
C71 C 1.4878(5) 0.1557(4) 1.4699(5) 0.049(2) Uani 1 1 d .
C72 C 1.4763(6) 0.1087(6) 1.4024(6) 0.093(4) Uani 1 1 d .
H72A H 1.4271 0.0647 1.3927 0.100 Uiso 1 1 calc R
H72B H 1.5341 0.0920 1.4104 0.100 Uiso 1 1 calc R
H72C H 1.4603 0.1391 1.3606 0.100 Uiso 1 1 calc R
C73 C 1.4879(6) 0.1116(6) 1.5323(6) 0.106(5) Uani 1 1 d .
H73A H 1.4865 0.1448 1.5703 0.100 Uiso 1 1 calc R
H73B H 1.5437 0.0898 1.5516 0.100 Uiso 1 1 calc R
H73C H 1.4335 0.0711 1.5158 0.100 Uiso 1 1 calc R
C74 C 1.5736(5) 0.2166(4) 1.4941(5) 0.057(2) Uani 1 1 d .
H74A H 1.5701 0.2485 1.4543 0.086 Uiso 1 1 calc R
H74B H 1.6280 0.1933 1.5074 0.086 Uiso 1 1 calc R
H74C H 1.5781 0.2473 1.5361 0.086 Uiso 1 1 calc R
C75 C 0.9759(4) 0.2372(4) 1.1449(3) 0.0276(15) Uani 1 1 d .
H75 H 0.9450 0.2766 1.1477 0.033 Uiso 1 1 calc R
C76 C 0.9262(4) 0.1618(4) 1.1229(3) 0.0294(15) Uani 1 1 d .
C77 C 0.9755(4) 0.1036(4) 1.1278(3) 0.0284(15) Uani 1 1 d .
C78 C 1.1301(4) 0.0729(3) 1.1612(3) 0.0283(15) Uani 1 1 d .
H78 H 1.1038 0.0254 1.1767 0.034 Uiso 1 1 calc R
C79 C 1.1317(5) 0.0555(4) 1.0884(4) 0.0387(17) Uani 1 1 d .
H79A H 1.0688 0.0364 1.0529 0.058 Uiso 1 1 calc R
H79B H 1.1697 0.0174 1.0925 0.058 Uiso 1 1 calc R
H79C H 1.1576 0.1015 1.0724 0.058 Uiso 1 1 calc R
C80 C 1.2222(4) 0.1043(4) 1.2197(4) 0.0377(17) Uani 1 1 d .
H80A H 1.2471 0.1528 1.2071 0.057 Uiso 1 1 calc R
H80B H 1.2641 0.0692 1.2248 0.057 Uiso 1 1 calc R
H80C H 1.2157 0.1113 1.2657 0.057 Uiso 1 1 calc R
C81 C 0.9312(5) 0.0298(4) 1.1067(3) 0.0365(17) Uani 1 1 d .
H81 H 0.9650 -0.0091 1.1092 0.044 Uiso 1 1 calc R
C82 C 0.8353(5) 0.0134(4) 1.0817(4) 0.0432(19) Uani 1 1 d .
H82 H 0.8038 -0.0372 1.0677 0.052 Uiso 1 1 calc R
C83 C 0.7857(5) 0.0695(4) 1.0769(4) 0.0382(18) Uani 1 1 d .
H83 H 0.7205 0.0576 1.0592 0.046 Uiso 1 1 calc R
C84 C 0.8309(4) 0.1427(4) 1.0978(3) 0.0354(17) Uani 1 1 d .
H84 H 0.7964 0.1811 1.0950 0.043 Uiso 1 1 calc R
C85 C 0.5393(8) 0.3946(7) 0.3546(7) 0.122(5) Uani 1 1 d .
H85A H 0.5559 0.3724 0.4013 0.100 Uiso 1 1 calc R
H85B H 0.4871 0.4197 0.3461 0.100 Uiso 1 1 calc R
H85C H 0.5920 0.4314 0.3554 0.100 Uiso 1 1 calc R
C86 C 0.4095(7) 0.2882(7) 0.6078(7) 0.135(6) Uani 1 1 d .
H86A H 0.4198 0.2551 0.5741 0.100 Uiso 1 1 calc R
H86B H 0.3563 0.3113 0.5810 0.100 Uiso 1 1 calc R
H86C H 0.3978 0.2588 0.6449 0.100 Uiso 1 1 calc R
C87 C 1.4970(8) 0.1139(8) 1.0331(9) 0.157(7) Uani 1 1 d .
H87A H 1.5044 0.1589 1.0076 0.100 Uiso 1 1 calc R
H87B H 1.4403 0.0792 1.0026 0.100 Uiso 1 1 calc R
H87C H 1.5498 0.0891 1.0435 0.100 Uiso 1 1 calc R
C88 C 1.4915(11) 0.1362(11) 1.1026(11) 0.156(7) Uani 1 1 d .
C89 C 1.5793(12) 0.1622(13) 1.1616(9) 0.164(18) Uani 1 1 d .
H89A H 1.6212 0.1922 1.1432 0.100 Uiso 1 1 calc R
H89B H 1.6054 0.1188 1.1838 0.100 Uiso 1 1 calc R
H89C H 1.5714 0.1932 1.1980 0.100 Uiso 1 1 calc R
C90 C 1.4358(16) 0.0641(15) 1.1192(15) 0.160(19) Uani 1 1 d .
H90A H 1.4561 0.0194 1.1079 0.100 Uiso 1 1 calc R
H90B H 1.3700 0.0604 1.0895 0.100 Uiso 1 1 calc R
H90C H 1.4466 0.0675 1.1707 0.100 Uiso 1 1 calc R

loop_
_atom_site_aniso_label
_atom_site_aniso_U_11
_atom_site_aniso_U_22
_atom_site_aniso_U_33
_atom_site_aniso_U_23
_atom_site_aniso_U_13
_atom_site_aniso_U_12
Ru1 0.0310(3) 0.0190(3) 0.0330(3) 0.0023(2) 0.0092(2) 0.0082(2)
Ru2 0.0366(3) 0.0209(3) 0.0187(3) 0.0053(2) 0.0130(2) 0.0120(2)
O1 0.061(3) 0.042(3) 0.041(3) -0.006(2) 0.023(3) 0.020(3)
O2 0.084(4) 0.040(3) 0.040(3) -0.001(3) 0.040(3) 0.010(3)
O3 0.050(3) 0.037(3) 0.146(7) 0.041(4) 0.002(4) -0.002(3)
O4 0.033(3) 0.053(3) 0.060(4) 0.007(3) 0.016(2) 0.010(2)
O5 0.067(3) 0.031(3) 0.043(3) 0.012(2) 0.025(3) 0.019(2)
O6 0.093(4) 0.049(4) 0.053(4) 0.003(3) 0.036(3) 0.006(3)
O7 0.056(4) 0.069(4) 0.070(4) -0.014(3) 0.008(3) 0.021(3)
O8 0.066(4) 0.038(3) 0.065(4) -0.005(3) 0.028(3) 0.020(3)
O9 0.032(2) 0.022(2) 0.020(2) -0.0018(19) 0.0086(19) 0.0061(18)
O10 0.045(3) 0.035(3) 0.021(3) 0.007(2) 0.016(2) 0.015(2)
O11 0.048(3) 0.040(3) 0.014(2) 0.009(2) 0.021(2) 0.022(2)
O12 0.035(2) 0.024(2) 0.020(2) 0.0058(19) 0.015(2) 0.0136(19)
O13 0.050(3) 0.056(3) 0.025(3) 0.006(2) 0.020(2) 0.002(3)
O14 0.036(3) 0.034(3) 0.045(3) 0.011(2) 0.016(2) 0.013(2)
O15 0.050(3) 0.027(3) 0.093(5) 0.003(3) 0.024(3) 0.013(2)
O16 0.041(2) 0.016(2) 0.023(2) 0.0034(19) 0.014(2) 0.0121(19)
O17 0.061(4) 0.142(7) 0.084(5) -0.037(5) 0.012(4) 0.040(4)
O18 0.058(5) 0.068(5) 0.371(16) -0.096(8) 0.041(7) 0.005(4)
N1 0.057(4) 0.059(4) 0.041(4) -0.006(3) 0.031(3) 0.010(3)
N2 0.043(3) 0.037(3) 0.023(3) 0.019(3) 0.015(3) 0.019(3)
N3 0.062(4) 0.054(4) 0.049(4) 0.026(3) 0.023(3) 0.028(3)
N4 0.048(3) 0.021(3) 0.020(3) 0.008(2) 0.015(3) 0.016(2)
N5 0.066(4) 0.045(4) 0.058(5) -0.024(4) 0.004(4) 0.027(3)
N6 0.054(3) 0.024(3) 0.026(3) 0.008(3) 0.020(3) 0.017(3)
N7 0.044(3) 0.021(3) 0.042(4) 0.005(3) 0.026(3) 0.011(2)
N8 0.064(4) 0.020(3) 0.031(3) 0.010(3) 0.024(3) 0.017(3)
C1 0.052(5) 0.065(6) 0.070(6) -0.030(5) 0.015(5) 0.010(5)
C2 0.048(4) 0.031(4) 0.040(4) -0.007(3) 0.030(4) -0.006(3)
C3 0.046(4) 0.035(4) 0.032(4) 0.004(3) 0.030(3) 0.010(3)
C4 0.102(6) 0.044(5) 0.028(4) 0.002(4) 0.028(4) 0.033(4)
C5 0.086(6) 0.066(6) 0.016(4) 0.010(4) 0.015(4) 0.045(5)
C6 0.115(8) 0.130(10) 0.047(6) 0.030(6) 0.060(6) 0.040(7)
C7 0.038(4) 0.023(4) 0.096(7) 0.003(4) 0.029(5) 0.020(3)
C8 0.060(5) 0.056(5) 0.008(3) 0.005(3) 0.012(3) 0.030(4)
C9 0.043(4) 0.051(5) 0.039(5) 0.012(4) 0.010(4) 0.016(4)
C10 0.044(5) 0.072(6) 0.054(6) 0.002(5) 0.007(4) 0.027(4)
C11 0.076(6) 0.103(8) 0.073(7) 0.028(6) 0.003(5) 0.053(6)
C12 0.042(5) 0.151(11) 0.092(8) 0.032(8) 0.016(5) 0.037(6)
C13 0.066(5) 0.043(5) 0.005(3) 0.001(3) 0.004(3) -0.034(4)
C14 0.067(5) 0.049(5) 0.024(4) 0.007(3) 0.030(4) 0.030(4)
C15 0.056(5) 0.056(6) 0.057(6) -0.009(5) 0.030(4) 0.022(4)
C16 0.059(6) 0.103(9) 0.080(8) -0.022(7) 0.001(5) 0.041(6)
C17 0.070(7) 0.125(10) 0.110(9) -0.041(8) 0.021(6) 0.041(6)
C18 0.114(9) 0.110(9) 0.069(8) 0.015(7) 0.011(7) 0.056(7)
C19 0.033(4) 0.032(4) 0.038(4) 0.006(3) 0.016(3) 0.008(3)
C20 0.036(4) 0.024(4) 0.020(3) 0.004(3) 0.018(3) 0.002(3)
C21 0.034(4) 0.029(4) 0.018(3) -0.002(3) 0.018(3) 0.004(3)
C22 0.040(4) 0.012(3) 0.024(4) 0.005(3) 0.011(3) 0.007(3)
C23 0.048(4) 0.027(4) 0.037(4) 0.007(3) 0.024(3) 0.015(3)
C24 0.058(4) 0.032(4) 0.028(4) 0.013(3) 0.017(3) 0.016(3)
C25 0.047(4) 0.024(4) 0.034(4) 0.001(3) 0.026(3) 0.003(3)
C26 0.033(4) 0.047(5) 0.031(4) -0.002(4) 0.013(3) 0.000(3)
C27 0.037(4) 0.040(4) 0.026(4) 0.004(3) 0.021(3) 0.001(3)
C28 0.025(3) 0.021(3) 0.029(4) 0.003(3) 0.010(3) 0.006(3)
C29 0.050(4) 0.023(4) 0.035(4) 0.005(3) 0.020(3) 0.016(3)
C30 0.052(4) 0.019(3) 0.041(4) 0.012(3) 0.032(4) 0.012(3)
C31 0.057(4) 0.030(4) 0.028(4) 0.016(3) 0.034(4) 0.028(3)
C32 0.036(4) 0.038(4) 0.039(4) 0.005(3) 0.024(3) 0.008(3)
C33 0.041(4) 0.059(5) 0.058(5) 0.008(4) 0.030(4) 0.007(4)
C34 0.036(4) 0.059(5) 0.041(5) 0.001(4) 0.017(4) 0.010(4)
C35 0.057(5) 0.047(5) 0.039(5) 0.012(4) 0.029(4) 0.020(4)
C36 0.063(5) 0.122(9) 0.033(5) 0.020(5) 0.026(4) 0.039(5)
C37 0.050(4) 0.038(4) 0.040(4) 0.015(4) 0.031(4) 0.020(3)
C38 0.043(4) 0.022(4) 0.040(4) 0.003(3) 0.027(3) 0.009(3)
C39 0.053(4) 0.025(4) 0.020(4) 0.010(3) 0.016(3) 0.014(3)
C40 0.059(5) 0.024(4) 0.020(4) 0.011(3) 0.012(3) 0.019(3)
C41 0.055(5) 0.025(4) 0.022(4) 0.000(3) -0.007(3) 0.015(3)
C42 0.074(5) 0.027(4) 0.016(4) 0.000(3) 0.012(4) 0.025(4)
C43 0.067(5) 0.029(4) 0.033(4) 0.012(3) 0.027(4) 0.023(3)
C44 0.063(5) 0.022(4) 0.020(4) 0.004(3) 0.019(3) 0.022(3)
C45 0.058(5) 0.042(5) 0.038(5) -0.004(4) 0.019(4) 0.017(4)
C46 0.066(5) 0.056(5) 0.025(4) 0.010(4) 0.012(4) 0.012(4)
C47 0.043(4) 0.029(4) 0.018(4) 0.004(3) 0.009(3) 0.013(3)
C48 0.063(5) 0.049(5) 0.037(4) 0.014(4) 0.037(4) 0.026(4)
C49 0.028(3) 0.029(4) 0.014(3) 0.007(3) 0.012(3) 0.011(3)
C50 0.050(4) 0.022(3) 0.013(3) 0.008(3) 0.018(3) 0.017(3)
C51 0.051(4) 0.027(4) 0.035(4) 0.013(3) 0.025(4) 0.022(3)
C52 0.051(4) 0.027(4) 0.023(4) -0.001(3) 0.007(3) 0.018(3)
C53 0.084(6) 0.030(4) 0.020(4) 0.006(3) 0.028(4) 0.031(4)
C54 0.058(4) 0.031(4) 0.029(4) 0.000(3) 0.027(4) 0.020(3)
C55 0.056(4) 0.028(4) 0.025(4) -0.001(3) 0.020(3) 0.023(3)
C56 0.045(4) 0.054(5) 0.023(4) 0.001(3) 0.019(3) 0.020(4)
C57 0.045(4) 0.043(4) 0.036(4) 0.003(4) 0.011(3) 0.017(3)
C58 0.057(4) 0.019(4) 0.034(4) 0.005(3) 0.016(4) 0.013(3)
C59 0.074(5) 0.025(4) 0.027(4) 0.008(3) 0.020(4) 0.022(4)
C60 0.051(4) 0.024(4) 0.011(3) 0.012(3) 0.011(3) 0.018(3)
C61 0.060(5) 0.034(4) 0.030(4) 0.013(3) 0.026(4) 0.011(4)
C62 0.069(5) 0.060(6) 0.041(5) 0.021(4) 0.024(4) 0.020(4)
C63 0.081(6) 0.057(5) 0.048(5) 0.027(4) 0.044(5) 0.031(5)
C64 0.069(5) 0.037(4) 0.029(4) 0.014(3) 0.019(4) 0.024(4)
C65 0.077(5) 0.025(4) 0.027(4) 0.018(3) 0.029(4) 0.023(4)
C66 0.054(5) 0.048(5) 0.019(4) 0.007(3) 0.010(3) 0.019(4)
C67 0.065(5) 0.039(5) 0.058(6) 0.005(4) 0.031(5) 0.005(4)
C68 0.038(4) 0.018(3) 0.028(4) -0.001(3) 0.025(3) 0.004(3)
C69 0.046(4) 0.029(4) 0.022(4) 0.011(3) 0.014(3) 0.019(3)
C70 0.040(4) 0.035(4) 0.034(4) 0.009(3) 0.017(3) 0.012(3)
C71 0.034(4) 0.042(5) 0.066(6) 0.001(4) 0.014(4) 0.009(3)
C72 0.047(5) 0.095(8) 0.127(10) -0.039(7) 0.019(6) 0.031(5)
C73 0.045(5) 0.090(8) 0.166(12) 0.085(8) 0.021(6) 0.019(5)
C74 0.053(5) 0.056(5) 0.064(6) 0.009(5) 0.020(4) 0.019(4)
C75 0.042(4) 0.034(4) 0.014(3) 0.008(3) 0.018(3) 0.010(3)
C76 0.048(4) 0.032(4) 0.012(3) -0.001(3) 0.014(3) 0.012(3)
C77 0.032(4) 0.035(4) 0.021(4) 0.009(3) 0.012(3) 0.011(3)
C78 0.047(4) 0.017(3) 0.027(4) 0.005(3) 0.018(3) 0.013(3)
C79 0.051(4) 0.033(4) 0.037(4) -0.004(3) 0.021(4) 0.012(3)
C80 0.056(4) 0.029(4) 0.037(4) 0.005(3) 0.023(4) 0.020(3)
C81 0.052(4) 0.025(4) 0.027(4) 0.008(3) 0.010(3) 0.009(3)
C82 0.051(5) 0.035(4) 0.040(5) 0.009(4) 0.019(4) -0.002(4)
C83 0.037(4) 0.046(5) 0.029(4) 0.009(4) 0.015(3) -0.001(3)
C84 0.045(4) 0.037(4) 0.024(4) 0.003(3) 0.013(3) 0.009(3)
C85 0.133(10) 0.119(10) 0.110(10) -0.019(8) 0.017(8) 0.090(8)
C86 0.066(7) 0.148(12) 0.154(12) -0.061(10) -0.005(7) 0.054(7)
C87 0.074(8) 0.170(14) 0.203(17) -0.085(13) 0.021(9) 0.049(8)
C88 0.127(12) 0.214(18) 0.103(18) 0.062(15) 0.028(13) 0.038(13)
C89 0.105(18) 0.22(4) 0.105(18) -0.06(2) -0.026(15) 0.04(2)
C90 0.15(3) 0.16(3) 0.15(5) 0.04(4) 0.05(3) 0.05(3)

loop_
_atom_type_symbol
_atom_type_description
_atom_type_scat_dispersion_real
_atom_type_scat_dispersion_imag
_atom_type_scat_source
C C 0.0033 0.0016 'International Tables Vol C Tables 4.2.6.8 and 6.1.1.4'
H H 0.0000 0.0000 'International Tables Vol C Tables 4.2.6.8 and 6.1.1.4'
N N 0.0061 0.0033 'International Tables Vol C Tables 4.2.6.8 and 6.1.1.4'
O O 0.0106 0.0060 'International Tables Vol C Tables 4.2.6.8 and 6.1.1.4'
Ru Ru -1.2594 0.8363 'International Tables Vol C Tables 4.2.6.8 and 6.1.1.4'

loop_
_geom_angle_atom_site_label_1
_geom_angle_atom_site_label_2
_geom_angle_atom_site_label_3
_geom_angle
C19 Ru1 O5 110.5(3)
C19 Ru1 C28 89.0(3)
O5 Ru1 C28 95.3(2)
C19 Ru1 O1 92.0(2)
O5 Ru1 O1 153.88(19)
C28 Ru1 O1 98.3(2)
C19 Ru1 O9 79.9(2)
O5 Ru1 O9 87.93(17)
C28 Ru1 O9 168.81(19)
O1 Ru1 O9 83.02(16)
C19 Ru1 O2 148.9(3)
O5 Ru1 O2 99.40(19)
C28 Ru1 O2 96.9(2)
O1 Ru1 O2 56.94(18)
O9 Ru1 O2 93.12(15)
C19 Ru1 C7 119.7(3)
O5 Ru1 C7 127.3(2)
C28 Ru1 C7 100.4(2)
O1 Ru1 C7 27.88(19)
O9 Ru1 C7 85.99(19)
O2 Ru1 C7 29.16(19)
C75 Ru2 C49 89.8(3)
C75 Ru2 O12 103.6(2)
C49 Ru2 O12 95.2(2)
C75 Ru2 O11 98.1(2)
C49 Ru2 O11 98.7(2)
O12 Ru2 O11 154.23(16)
C75 Ru2 O16 78.6(2)
C49 Ru2 O16 168.30(19)
O12 Ru2 O16 86.64(15)
O11 Ru2 O16 84.16(15)
C75 Ru2 O10 156.0(2)
C49 Ru2 O10 96.9(2)
O12 Ru2 O10 98.73(15)
O11 Ru2 O10 58.16(15)
O16 Ru2 O10 94.19(14)
C75 Ru2 C47 126.7(2)
C49 Ru2 C47 100.2(2)
O12 Ru2 C47 126.89(18)
O11 Ru2 C47 28.89(16)
O16 Ru2 C47 87.79(17)
O10 Ru2 C47 29.33(16)
C7 O1 Ru1 91.0(5)
C7 O2 Ru1 83.7(5)
C9 O4 C10 120.1(6)
C13 O5 Ru1 120.0(5)
C15 O7 C16 119.2(7)
C21 O9 C22 117.7(4)
C21 O9 Ru1 108.4(3)
C22 O9 Ru1 132.8(3)
C47 O10 Ru2 84.5(4)
C47 O11 Ru2 95.6(4)
C68 O12 Ru2 122.8(4)
C70 O14 C71 119.1(5)
C77 O16 C78 118.5(5)
C77 O16 Ru2 109.1(3)
C78 O16 Ru2 131.7(3)
C1 O17 C88 124.1(11)
C1 N1 C48 120.9(7)
C1 N1 H1A 106.5
C48 N1 H1A 106.4
C70 N2 C69 120.6(6)
C70 N2 H2A 106.5
C69 N2 H2A 106.6
C9 N3 C8 119.8(6)
C9 N3 H3A 106.7
C8 N3 H3A 106.7
C49 N4 C50 129.2(5)
C49 N4 C58 113.1(5)
C50 N4 C58 113.5(5)
C15 N5 C14 121.3(7)
C15 N5 H5A 106.0
C14 N5 H5A 106.0
C28 N6 C39 127.6(5)
C28 N6 C29 113.4(5)
C39 N6 C29 115.7(5)
C28 N7 C31 132.1(5)
C28 N7 C30 112.9(5)
C31 N7 C30 115.0(5)
C49 N8 C60 130.2(5)
C49 N8 C59 114.5(5)
C60 N8 C59 115.2(5)
O18 C1 N1 123.7(9)
O18 C1 O17 123.3(9)
N1 C1 O17 112.5(8)
C25 C2 C26 121.2(6)
C25 C2 H2 119.4
C26 C2 H2 119.4
C38 C3 H3C 109.5
C38 C3 H3D 109.5
H3C C3 H3D 109.5
C38 C3 H3E 109.5
H3C C3 H3E 109.5
H3D C3 H3E 109.5
C42 C4 H4A 109.5
C42 C4 H4B 109.4
H4A C4 H4B 109.5
C42 C4 H4C 109.5
H4A C4 H4C 109.5
H4B C4 H4C 109.5
C53 C5 H5C 109.5
C53 C5 H5D 109.5
H5C C5 H5D 109.5
C53 C5 H5E 109.5
H5C C5 H5E 109.5
H5D C5 H5E 109.5
C63 C6 H6A 109.5
C63 C6 H6B 109.5
H6A C6 H6B 109.5
C63 C6 H6C 109.4
H6A C6 H6C 109.5
H6B C6 H6C 109.5
O1 C7 O2 127.8(9)
O1 C7 C8 112.6(7)
O2 C7 C8 119.5(7)
O1 C7 Ru1 61.1(5)
O2 C7 Ru1 67.1(5)
C8 C7 Ru1 172.6(5)
N3 C8 C7 107.0(6)
N3 C8 H8A 110.3
C7 C8 H8A 110.3
N3 C8 H8B 110.3
C7 C8 H8B 110.3
H8A C8 H8B 108.6
O3 C9 O4 127.6(7)
O3 C9 N3 123.8(7)
O4 C9 N3 108.5(7)
O4 C10 C12 102.3(7)
O4 C10 C85 108.8(7)
C12 C10 C85 109.8(9)
O4 C10 C11 109.5(7)
C12 C10 C11 111.8(7)
C85 C10 C11 114.0(9)
C10 C11 H11A 109.4
C10 C11 H11B 109.5
H11A C11 H11B 109.5
C10 C11 H11C 109.5
H11A C11 H11C 109.5
H11B C11 H11C 109.5
C10 C12 H12A 109.5
C10 C12 H12B 109.4
H12A C12 H12B 109.5
C10 C12 H12C 109.5
H12A C12 H12C 109.5
H12B C12 H12C 109.5
O6 C13 O5 134.2(8)
O6 C13 C14 114.6(7)
O5 C13 C14 110.9(6)
N5 C14 C13 121.8(6)
N5 C14 H14A 106.9
C13 C14 H14A 106.9
N5 C14 H14B 106.9
C13 C14 H14B 106.9
H14A C14 H14B 106.7
O8 C15 O7 125.2(7)
O8 C15 N5 125.0(8)
O7 C15 N5 109.8(7)
O7 C16 C86 99.7(8)
O7 C16 C17 108.8(8)
C86 C16 C17 109.2(10)
O7 C16 C18 109.8(9)
C86 C16 C18 111.0(10)
C17 C16 C18 116.9(10)
C16 C17 H17A 109.4
C16 C17 H17B 109.5
H17A C17 H17B 109.5
C16 C17 H17C 109.5
H17A C17 H17C 109.5
H17B C17 H17C 109.5
C16 C18 H18A 109.5
C16 C18 H18B 109.4
H18A C18 H18B 109.5
C16 C18 H18C 109.5
H18A C18 H18C 109.5
H18B C18 H18C 109.5
C20 C19 Ru1 118.8(5)
C20 C19 H19 120.6
Ru1 C19 H19 120.6
C27 C20 C21 119.4(6)
C27 C20 C19 122.6(6)
C21 C20 C19 118.0(5)
O9 C21 C25 126.4(6)
O9 C21 C20 114.3(5)
C25 C21 C20 119.3(6)
O9 C22 C24 109.5(5)
O9 C22 C23 106.6(5)
C24 C22 C23 113.0(5)
O9 C22 H22 109.2
C24 C22 H22 109.2
C23 C22 H22 109.2
C22 C23 H23A 109.5
C22 C23 H23B 109.5
H23A C23 H23B 109.5
C22 C23 H23C 109.5
H23A C23 H23C 109.5
H23B C23 H23C 109.5
C22 C24 H24A 109.5
C22 C24 H24B 109.5
H24A C24 H24B 109.5
C22 C24 H24C 109.5
H24A C24 H24C 109.5
H24B C24 H24C 109.5
C2 C25 C21 120.0(6)
C2 C25 H25 120.0
C21 C25 H25 120.0
C27 C26 C2 119.3(6)
C27 C26 H26 120.3
C2 C26 H26 120.3
C26 C27 C20 120.8(6)
C26 C27 H27 119.6
C20 C27 H27 119.6
N7 C28 N6 106.6(5)
N7 C28 Ru1 126.8(5)
N6 C28 Ru1 125.8(5)
N6 C29 C30 103.0(5)
N6 C29 H29A 111.2
C30 C29 H29A 111.2
N6 C29 H29B 111.2
C30 C29 H29B 111.1
H29A C29 H29B 109.1
N7 C30 C29 103.7(5)
N7 C30 H30A 111.0
C29 C30 H30A 111.0
N7 C30 H30B 111.0
C29 C30 H30B 111.0
H30A C30 H30B 109.0
C38 C31 C32 121.6(6)
C38 C31 N7 120.2(6)
C32 C31 N7 117.9(6)
C34 C32 C31 116.9(6)
C34 C32 C33 123.5(6)
C31 C32 C33 119.6(6)
C32 C33 H33A 109.4
C32 C33 H33B 109.4
H33A C33 H33B 109.5
C32 C33 H33C 109.5
H33A C33 H33C 109.5
H33B C33 H33C 109.5
C35 C34 C32 123.4(7)
C35 C34 H34 118.3
C32 C34 H34 118.3
C34 C35 C37 118.0(7)
C34 C35 C36 122.1(7)
C37 C35 C36 119.8(7)
C35 C36 H36A 109.5
C35 C36 H36B 109.5
H36A C36 H36B 109.5
C35 C36 H36C 109.5
H36A C36 H36C 109.5
H36B C36 H36C 109.5
C35 C37 C38 121.7(6)
C35 C37 H37 119.1
C38 C37 H37 119.1
C31 C38 C37 118.3(6)
C31 C38 C3 121.0(6)
C37 C38 C3 120.7(6)
C44 C39 C40 120.0(6)
C44 C39 N6 118.5(6)
C40 C39 N6 120.8(6)
C41 C40 C39 118.5(7)
C41 C40 C46 121.4(6)
C39 C40 C46 120.0(6)
C42 C41 C40 123.5(6)
C42 C41 H41 118.2
C40 C41 H41 118.2
C41 C42 C43 117.8(7)
C41 C42 C4 122.4(7)
C43 C42 C4 119.7(7)
C42 C43 C44 122.0(7)
C42 C43 H43 119.0
C44 C43 H43 119.0
C39 C44 C43 118.1(6)
C39 C44 C45 121.0(6)
C43 C44 C45 120.9(7)
C44 C45 H45A 109.5
C44 C45 H45B 109.5
H45A C45 H45B 109.5
C44 C45 H45C 109.5
H45A C45 H45C 109.5
H45B C45 H45C 109.5
C40 C46 H46A 109.5
C40 C46 H46B 109.5
H46A C46 H46B 109.5
C40 C46 H46C 109.5
H46A C46 H46C 109.5
H46B C46 H46C 109.5
O11 C47 O10 121.5(6)
O11 C47 C48 118.7(6)
O10 C47 C48 119.8(6)
O11 C47 Ru2 55.5(3)
O10 C47 Ru2 66.1(4)
C48 C47 Ru2 172.1(5)
N1 C48 C47 111.5(6)
N1 C48 H48A 109.3
C47 C48 H48A 109.3
N1 C48 H48B 109.3
C47 C48 H48B 109.4
H48A C48 H48B 108.0
N8 C49 N4 106.0(5)
N8 C49 Ru2 128.6(4)
N4 C49 Ru2 124.7(4)
C55 C50 C51 121.2(6)
C55 C50 N4 119.7(6)
C51 C50 N4 118.8(6)
C52 C51 C50 118.2(6)
C52 C51 C57 120.1(6)
C50 C51 C57 121.6(6)
C53 C52 C51 121.4(6)
C53 C52 H52 119.3
C51 C52 H52 119.3
C52 C53 C54 119.3(6)
C52 C53 C5 120.0(7)
C54 C53 C5 120.6(7)
C53 C54 C55 120.6(7)
C53 C54 H54 119.7
C55 C54 H54 119.7
C50 C55 C54 119.3(6)
C50 C55 C56 123.0(6)
C54 C55 C56 117.7(6)
C55 C56 H56A 109.4
C55 C56 H56B 109.5
H56A C56 H56B 109.5
C55 C56 H56C 109.5
H56A C56 H56C 109.5
H56B C56 H56C 109.5
C51 C57 H57A 109.5
C51 C57 H57B 109.5
H57A C57 H57B 109.5
C51 C57 H57C 109.5
H57A C57 H57C 109.5
H57B C57 H57C 109.5
N4 C58 C59 103.0(5)
N4 C58 H58A 111.2
C59 C58 H58A 111.2
N4 C58 H58B 111.2
C59 C58 H58B 111.2
H58A C58 H58B 109.1
N8 C59 C58 102.6(5)
N8 C59 H59A 111.2
C58 C59 H59A 111.2
N8 C59 H59B 111.3
C58 C59 H59B 111.2
H59A C59 H59B 109.2
C61 C60 C65 123.3(6)
C61 C60 N8 118.1(6)
C65 C60 N8 118.3(6)
C60 C61 C62 117.4(7)
C60 C61 C67 122.6(6)
C62 C61 C67 120.0(7)
C63 C62 C61 121.2(8)
C63 C62 H62 119.4
C61 C62 H62 119.4
C64 C63 C62 119.7(7)
C64 C63 C6 119.0(8)
C62 C63 C6 121.2(8)
C63 C64 C65 121.6(7)
C63 C64 H64 119.2
C65 C64 H64 119.2
C60 C65 C64 116.7(7)
C60 C65 C66 122.2(6)
C64 C65 C66 121.1(7)
C65 C66 H66A 109.5
C65 C66 H66B 109.4
H66A C66 H66B 109.5
C65 C66 H66C 109.5
H66A C66 H66C 109.5
H66B C66 H66C 109.5
C61 C67 H67A 109.5
C61 C67 H67B 109.5
H67A C67 H67B 109.5
C61 C67 H67C 109.4
H67A C67 H67C 109.5
H67B C67 H67C 109.5
O13 C68 O12 127.9(6)
O13 C68 C69 116.7(6)
O12 C68 C69 115.4(5)
N2 C69 C68 116.7(5)
N2 C69 H69A 108.1
C68 C69 H69A 108.1
N2 C69 H69B 108.1
C68 C69 H69B 108.1
H69A C69 H69B 107.3
O15 C70 N2 124.6(6)
O15 C70 O14 126.4(6)
N2 C70 O14 109.0(6)
O14 C71 C73 111.0(7)
O14 C71 C74 101.1(6)
C73 C71 C74 109.9(7)
O14 C71 C72 108.1(6)
C73 C71 C72 114.8(8)
C74 C71 C72 110.9(7)
C71 C72 H72A 109.4
C71 C72 H72B 109.5
H72A C72 H72B 109.5
C71 C72 H72C 109.6
H72A C72 H72C 109.5
H72B C72 H72C 109.5
C71 C73 H73A 109.4
C71 C73 H73B 109.5
H73A C73 H73B 109.5
C71 C73 H73C 109.5
H73A C73 H73C 109.5
H73B C73 H73C 109.5
C71 C74 H74A 109.5
C71 C74 H74B 109.5
H74A C74 H74B 109.5
C71 C74 H74C 109.4
H74A C74 H74C 109.5
H74B C74 H74C 109.5
C76 C75 Ru2 119.5(5)
C76 C75 H75 120.3
Ru2 C75 H75 120.3
C84 C76 C77 118.0(6)
C84 C76 C75 123.2(6)
C77 C76 C75 118.8(6)
C81 C77 O16 125.4(6)
C81 C77 C76 121.4(6)
O16 C77 C76 113.1(6)
O16 C78 C80 107.0(5)
O16 C78 C79 110.2(5)
C80 C78 C79 114.6(6)
O16 C78 H78 108.3
C80 C78 H78 108.3
C79 C78 H78 108.3
C78 C79 H79A 109.5
C78 C79 H79B 109.5
H79A C79 H79B 109.5
C78 C79 H79C 109.5
H79A C79 H79C 109.5
H79B C79 H79C 109.5
C78 C80 H80A 109.5
C78 C80 H80B 109.5
H80A C80 H80B 109.5
C78 C80 H80C 109.4
H80A C80 H80C 109.5
H80B C80 H80C 109.5
C77 C81 C82 118.4(6)
C77 C81 H81 120.8
C82 C81 H81 120.8
C83 C82 C81 121.1(7)
C83 C82 H82 119.4
C81 C82 H82 119.4
C84 C83 C82 119.7(6)
C84 C83 H83 120.2
C82 C83 H83 120.2
C83 C84 C76 121.3(6)
C83 C84 H84 119.3
C76 C84 H84 119.3
C10 C85 H85A 109.4
C10 C85 H85B 109.4
H85A C85 H85B 109.5
C10 C85 H85C 109.5
H85A C85 H85C 109.5
H85B C85 H85C 109.5
C16 C86 H86A 109.4
C16 C86 H86B 109.7
H86A C86 H86B 109.5
C16 C86 H86C 109.3
H86A C86 H86C 109.5
H86B C86 H86C 109.5
C88 C87 H87A 109.5
C88 C87 H87B 109.4
H87A C87 H87B 109.5
C88 C87 H87C 109.5
H87A C87 H87C 109.5
H87B C87 H87C 109.5
C89 C88 O17 108.5(16)
C89 C88 C87 114.4(13)
O17 C88 C87 108.8(13)
C89 C88 C90 112.2(19)
O17 C88 C90 108.4(12)
C87 C88 C90 104.4(19)
C88 C89 H89A 110.0
C88 C89 H89B 109.0
H89A C89 H89B 109.0
C88 C89 H89C 110.0
H89A C89 H89C 109.0
H89B C89 H89C 109.0
C88 C90 H90A 109.5
C88 C90 H90B 109.4
H90A C90 H90B 109.4
C88 C90 H90C 109.6
H90A C90 H90C 109.4
H90B C90 H90C 109.4

loop_
_geom_bond_atom_site_label_1
_geom_bond_atom_site_label_2
_geom_bond_distance
Ru1 C19 1.815(6)
Ru1 O5 1.982(5)
Ru1 C28 1.988(6)
Ru1 O1 2.207(5)
Ru1 O9 2.281(4)
Ru1 O2 2.336(5)
Ru1 C7 2.521(9)
Ru2 C75 1.845(6)
Ru2 C49 1.973(6)
Ru2 O12 2.011(4)
Ru2 O11 2.125(4)
Ru2 O16 2.289(4)
Ru2 O10 2.358(4)
Ru2 C47 2.566(7)
O1 C7 1.179(8)
O2 C7 1.235(9)
O3 C9 1.154(8)
O4 C9 1.342(8)
O4 C10 1.451(9)
O5 C13 1.237(8)
O6 C13 1.198(8)
O7 C15 1.338(9)
O7 C16 1.490(10)
O8 C15 1.198(9)
O9 C21 1.371(7)
O9 C22 1.477(6)
O10 C47 1.263(7)
O11 C47 1.246(7)
O12 C68 1.280(7)
O13 C68 1.237(7)
O14 C70 1.360(8)
O14 C71 1.473(8)
O15 C70 1.187(8)
O16 C77 1.389(7)
O16 C78 1.487(7)
O17 C1 1.336(9)
O17 C88 1.450(15)
O18 C1 1.158(10)
N1 C1 1.309(10)
N1 C48 1.439(8)
N1 H1A 0.9200
N2 C70 1.353(8)
N2 C69 1.427(8)
N2 H2A 0.9200
N3 C9 1.381(9)
N3 C8 1.415(8)
N3 H3A 0.9200
N4 C49 1.383(7)
N4 C50 1.440(7)
N4 C58 1.480(7)
N5 C15 1.357(9)
N5 C14 1.419(9)
N5 H5A 0.9200
N6 C28 1.361(8)
N6 C39 1.429(8)
N6 C29 1.468(8)
N7 C28 1.344(8)
N7 C31 1.431(8)
N7 C30 1.479(7)
N8 C49 1.350(7)
N8 C60 1.427(8)
N8 C59 1.478(8)
C2 C25 1.378(9)
C2 C26 1.389(9)
C2 H2 0.9500
C3 C38 1.486(9)
C3 H3C 0.9800
C3 H3D 0.9800
C3 H3E 0.9800
C4 C42 1.502(9)
C4 H4A 0.9800
C4 H4B 0.9800
C4 H4C 0.9800
C5 C53 1.500(9)
C5 H5C 0.9800
C5 H5D 0.9800
C5 H5E 0.9800
C6 C63 1.520(11)
C6 H6A 0.9800
C6 H6B 0.9800
C6 H6C 0.9800
C7 C8 1.590(11)
C8 H8A 0.9900
C8 H8B 0.9900
C10 C12 1.493(12)
C10 C85 1.493(12)
C10 C11 1.507(12)
C11 H11A 0.9800
C11 H11B 0.9800
C11 H11C 0.9800
C12 H12A 0.9800
C12 H12B 0.9800
C12 H12C 0.9800
C13 C14 1.605(10)
C14 H14A 0.9900
C14 H14B 0.9900
C16 C86 1.521(14)
C16 C17 1.524(13)
C16 C18 1.521(15)
C17 H17A 0.9800
C17 H17B 0.9800
C17 H17C 0.9800
C18 H18A 0.9800
C18 H18B 0.9800
C18 H18C 0.9800
C19 C20 1.450(9)
C19 H19 0.9500
C20 C27 1.399(8)
C20 C21 1.408(8)
C21 C25 1.386(9)
C22 C24 1.492(9)
C22 C23 1.515(8)
C22 H22 1.0000
C23 H23A 0.9800
C23 H23B 0.9800
C23 H23C 0.9800
C24 H24A 0.9800
C24 H24B 0.9800
C24 H24C 0.9800
C25 H25 0.9500
C26 C27 1.368(9)
C26 H26 0.9500
C27 H27 0.9500
C29 C30 1.483(9)
C29 H29A 0.9900
C29 H29B 0.9900
C30 H30A 0.9900
C30 H30B 0.9900
C31 C38 1.376(9)
C31 C32 1.417(9)
C32 C34 1.388(10)
C32 C33 1.524(9)
C33 H33A 0.9800
C33 H33B 0.9800
C33 H33C 0.9800
C34 C35 1.368(10)
C34 H34 0.9500
C35 C37 1.386(10)
C35 C36 1.499(10)
C36 H36A 0.9800
C36 H36B 0.9800
C36 H36C 0.9800
C37 C38 1.403(9)
C37 H37 0.9500
C39 C44 1.385(9)
C39 C40 1.428(9)
C40 C41 1.365(9)
C40 C46 1.495(10)
C41 C42 1.358(10)
C41 H41 0.9500
C42 C43 1.392(9)
C43 C44 1.410(9)
C43 H43 0.9500
C44 C45 1.508(9)
C45 H45A 0.9800
C45 H45B 0.9800
C45 H45C 0.9800
C46 H46A 0.9800
C46 H46B 0.9800
C46 H46C 0.9800
C47 C48 1.517(9)
C48 H48A 0.9900
C48 H48B 0.9900
C50 C55 1.377(9)
C50 C51 1.397(9)
C51 C52 1.399(9)
C51 C57 1.497(9)
C52 C53 1.379(10)
C52 H52 0.9500
C53 C54 1.384(9)
C54 C55 1.401(9)
C54 H54 0.9500
C55 C56 1.511(9)
C56 H56A 0.9800
C56 H56B 0.9800
C56 H56C 0.9800
C57 H57A 0.9800
C57 H57B 0.9800
C57 H57C 0.9800
C58 C59 1.518(9)
C58 H58A 0.9900
C58 H58B 0.9900
C59 H59A 0.9900
C59 H59B 0.9900
C60 C61 1.382(9)
C60 C65 1.408(9)
C61 C62 1.414(10)
C61 C67 1.473(10)
C62 C63 1.391(11)
C62 H62 0.9500
C63 C64 1.377(10)
C64 C65 1.415(9)
C64 H64 0.9500
C65 C66 1.471(9)
C66 H66A 0.9800
C66 H66B 0.9800
C66 H66C 0.9800
C67 H67A 0.9800
C67 H67B 0.9800
C67 H67C 0.9800
C68 C69 1.521(8)
C69 H69A 0.9900
C69 H69B 0.9900
C71 C73 1.493(12)
C71 C74 1.516(10)
C71 C72 1.529(12)
C72 H72A 0.9800
C72 H72B 0.9800
C72 H72C 0.9800
C73 H73A 0.9800
C73 H73B 0.9800
C73 H73C 0.9800
C74 H74A 0.9800
C74 H74B 0.9800
C74 H74C 0.9800
C75 C76 1.427(9)
C75 H75 0.9500
C76 C84 1.389(9)
C76 C77 1.405(8)
C77 C81 1.378(9)
C78 C80 1.493(9)
C78 C79 1.508(9)
C78 H78 1.0000
C79 H79A 0.9800
C79 H79B 0.9800
C79 H79C 0.9800
C80 H80A 0.9800
C80 H80B 0.9800
C80 H80C 0.9800
C81 C82 1.397(9)
C81 H81 0.9500
C82 C83 1.375(10)
C82 H82 0.9500
C83 C84 1.373(9)
C83 H83 0.9500
C84 H84 0.9500
C85 H85A 0.9800
C85 H85B 0.9800
C85 H85C 0.9800
C86 H86A 0.9800
C86 H86B 0.9800
C86 H86C 0.9800
C87 C88 1.493(19)
C87 H87A 0.9801
C87 H87B 0.9801
C87 H87C 0.9801
C88 C89 1.44(2)
C88 C90 1.57(3)
C89 H89A 0.9801
C89 H89B 0.9801
C89 H89C 0.9801
C90 H90A 0.9804
C90 H90B 0.9804
C90 H90C 0.9804

loop_
_platon_squeeze_void_nr
_platon_squeeze_void_average_x
_platon_squeeze_void_average_y
_platon_squeeze_void_average_z
_platon_squeeze_void_volume
_platon_squeeze_void_count_electrons
_platon_squeeze_void_content
1 0.500 0.500 1.000 1093 208 ' '
